data_2221097
loop_
_publ_author_name
'Ahmad, Naeem'
'Tahir, M. Nawaz'
'Shahwar, Durre'
'Khan, Muhammad Akmal'
'Sana, Uzma'

_publ_section_title
;
 Methyl
 2-(<i>N</i>-methoxycarbonylmethyl-<i>N</i>-methylsulfamoyl)benzoate
;
_journal_coeditor_code HK2618
_journal_issue 3
_journal_name_full 'Acta Crystallographica Section E'
_journal_page_first o449
_journal_paper_doi 10.1107/S1600536809003742
_journal_volume 65
_journal_year 2009
_chemical_formula_iupac 'C12 H15 N O6 S'
_chemical_formula_moiety 'C12 H15 N O6 S'
_chemical_formula_sum 'C12 H15 N O6 S'
_chemical_formula_weight 301.31
_chemical_name_systematic
;
Methyl 2-(<i>N</i>-methoxycarbonylmethyl-<i>N</i>-methylsulfamoyl)benzoate
;
_space_group_IT_number 19
_symmetry_cell_setting orthorhombic
_symmetry_space_group_name_Hall 'P 2ac 2ab'
_symmetry_space_group_name_H-M 'P 21 21 21'
_atom_sites_solution_hydrogens geom
_atom_sites_solution_primary direct
_atom_sites_solution_secondary difmap
_audit_creation_method SHELXL-97
_cell_angle_alpha 90
_cell_angle_beta 90
_cell_angle_gamma 90
_cell_formula_units_Z 4
_cell_length_a 8.5830(3)
_cell_length_b 9.0966(3)
_cell_length_c 18.3329(7)
_cell_measurement_reflns_used 3558
_cell_measurement_temperature 296(2)
_cell_measurement_theta_max 28.30
_cell_measurement_theta_min 2.22
_cell_volume 1431.36(9)
_computing_cell_refinement 'APEX2 (Bruker, 2007)'
_computing_data_collection 'APEX2 (Bruker, 2007)'
_computing_data_reduction 'SAINT (Bruker, 2007)'
_computing_molecular_graphics 'ORTEP-3 for Windows (Farrugia, 1997) and PLATON (Spek, 2003)'
_computing_publication_material 'WinGX (Farrugia, 1999) and PLATON (Spek, 2003)'
_computing_structure_refinement 'SHELXL97 (Sheldrick, 2008)'
_computing_structure_solution 'SHELXS97 (Sheldrick, 2008)'
_diffrn_ambient_temperature 296(2)
_diffrn_detector_area_resol_mean 7.40
_diffrn_measured_fraction_theta_full 0.999
_diffrn_measured_fraction_theta_max 0.999
_diffrn_measurement_device_type 'Bruker Kappa APEXII CCD'
_diffrn_measurement_method \w
_diffrn_radiation_monochromator graphite
_diffrn_radiation_source 'fine-focus sealed tube'
_diffrn_radiation_type MoK\a
_diffrn_radiation_wavelength 0.71073
_diffrn_reflns_av_R_equivalents 0.0394
_diffrn_reflns_av_sigmaI/netI 0.0418
_diffrn_reflns_limit_h_max 7
_diffrn_reflns_limit_h_min -11
_diffrn_reflns_limit_k_max 10
_diffrn_reflns_limit_k_min -12
_diffrn_reflns_limit_l_max 24
_diffrn_reflns_limit_l_min -24
_diffrn_reflns_number 16627
_diffrn_reflns_theta_full 28.30
_diffrn_reflns_theta_max 28.30
_diffrn_reflns_theta_min 2.22
_diffrn_standards_number 0
_exptl_absorpt_coefficient_mu 0.250
_exptl_absorpt_correction_T_max 0.965
_exptl_absorpt_correction_T_min 0.942
_exptl_absorpt_correction_type multi-scan
_exptl_absorpt_process_details '(SADABS; Bruker, 2005)'
_exptl_crystal_colour colorless
_exptl_crystal_density_diffrn 1.398
_exptl_crystal_density_method 'not measured'
_exptl_crystal_description prism
_exptl_crystal_F_000 632
_exptl_crystal_size_max 0.22
_exptl_crystal_size_mid 0.18
_exptl_crystal_size_min 0.15
_refine_diff_density_max 0.155
_refine_diff_density_min -0.237
_refine_ls_abs_structure_details 'Flack (1983), 1509 Friedel pairs'
_refine_ls_abs_structure_Flack 0.12(8)
_refine_ls_extinction_method none
_refine_ls_goodness_of_fit_ref 1.011
_refine_ls_hydrogen_treatment constr
_refine_ls_matrix_type full
_refine_ls_number_parameters 184
_refine_ls_number_reflns 3558
_refine_ls_number_restraints 0
_refine_ls_restrained_S_all 1.011
_refine_ls_R_factor_all 0.0685
_refine_ls_R_factor_gt 0.0398
_refine_ls_shift/su_max 0.000
_refine_ls_shift/su_mean 0.000
_refine_ls_structure_factor_coef Fsqd
_refine_ls_weighting_details 'calc w=1/[\s^2^(Fo^2^)+(0.0476P)^2^+0.0688P] where P=(Fo^2^+2Fc^2^)/3'
_refine_ls_weighting_scheme calc
_refine_ls_wR_factor_gt 0.0864
_refine_ls_wR_factor_ref 0.0977
_reflns_number_gt 2513
_reflns_number_total 3558
_reflns_threshold_expression I>2\s(I)
_cod_data_source_file hk2618.cif
_cod_data_source_block I
_cod_database_code 2221097
_cod_database_fobs_code 2221097

loop_
_symmetry_equiv_pos_site_id
_symmetry_equiv_pos_as_xyz
1 x,y,z
2 1/2-x,-y,1/2+z
3 1/2+x,1/2-y,-z
4 -x,1/2+y,1/2-z

loop_
_atom_site_aniso_label
_atom_site_aniso_U_11
_atom_site_aniso_U_22
_atom_site_aniso_U_33
_atom_site_aniso_U_12
_atom_site_aniso_U_13
_atom_site_aniso_U_23
S1 0.0541(3) 0.0436(3) 0.0386(3) -0.0130(3) 0.0029(3) -0.0013(3)
O1 0.0599(9) 0.0687(12) 0.0497(9) 0.0096(9) 0.0026(8) 0.0119(9)
O2 0.0758(11) 0.0440(10) 0.0535(10) 0.0095(9) -0.0038(8) -0.0040(8)
O3 0.0687(10) 0.0402(8) 0.0495(8) -0.0140(8) -0.0024(9) -0.0063(7)
O4 0.0796(11) 0.0836(13) 0.0558(10) -0.0252(11) 0.0226(9) -0.0036(10)
O5 0.0505(10) 0.0879(16) 0.0849(13) -0.0031(10) -0.0139(10) -0.0223(12)
O6 0.1054(14) 0.0852(14) 0.0501(11) 0.0268(12) -0.0149(10) -0.0049(10)
N1 0.0599(11) 0.0491(12) 0.0511(11) 0.0039(9) -0.0131(9) -0.0068(10)
C1 0.0611(13) 0.0340(12) 0.0360(11) -0.0023(10) -0.0100(10) 0.0024(9)
C2 0.0782(16) 0.0507(15) 0.0455(13) 0.0060(14) -0.0108(12) -0.0074(12)
C3 0.100(2) 0.069(2) 0.0658(18) 0.0140(18) -0.0382(17) -0.0274(15)
C4 0.084(2) 0.077(2) 0.104(2) 0.0090(17) -0.0509(18) -0.0333(19)
C5 0.0603(15) 0.0640(18) 0.0873(19) 0.0066(13) -0.0235(14) -0.0177(15)
C6 0.0534(11) 0.0350(13) 0.0476(12) 0.0020(10) -0.0107(11) -0.0001(11)
C7 0.0418(11) 0.0428(13) 0.0506(13) -0.0012(10) -0.0020(10) 0.0018(11)
C8 0.0825(18) 0.0591(18) 0.0657(16) 0.0050(14) 0.0069(14) -0.0177(14)
C9 0.0541(13) 0.0553(16) 0.0559(14) -0.0002(11) -0.0089(11) 0.0131(12)
C10 0.0553(14) 0.0493(14) 0.0526(15) 0.0177(12) -0.0147(12) -0.0042(12)
C11 0.0798(19) 0.0618(19) 0.103(2) 0.0132(16) -0.0086(17) -0.0203(17)
C12 0.148(3) 0.124(3) 0.077(2) 0.057(3) -0.064(2) -0.044(2)

loop_
_atom_site_type_symbol
_atom_site_label
_atom_site_fract_x
_atom_site_fract_y
_atom_site_fract_z
_atom_site_U_iso_or_equiv
_atom_site_thermal_displace_type
_atom_site_calc_flag
_atom_site_refinement_flags
_atom_site_occupancy
S S1 0.48790(6) 0.03278(6) 0.16077(3) 0.0454(2) Uani . . 1.000
O O1 0.78607(18) 0.0316(2) 0.03285(9) 0.0594(6) Uani . . 1.000
O O2 0.8987(2) -0.15351(18) 0.09228(8) 0.0578(6) Uani . . 1.000
O O3 0.5106(2) -0.09093(17) 0.11432(8) 0.0528(5) Uani . . 1.000
O O4 0.3864(2) 0.0227(2) 0.22151(9) 0.0730(7) Uani . . 1.000
O O5 0.1989(2) 0.0586(2) 0.01831(11) 0.0744(8) Uani . . 1.000
O O6 0.3568(3) 0.0937(2) -0.07700(10) 0.0802(8) Uani . . 1.000
N N1 0.4279(2) 0.1681(2) 0.11144(10) 0.0534(7) Uani . . 1.000
C C1 0.6735(3) 0.0822(2) 0.19630(11) 0.0437(7) Uani . . 1.000
C C2 0.6751(3) 0.1563(3) 0.26251(12) 0.0581(8) Uani . . 1.000
C C3 0.8149(4) 0.1958(3) 0.29366(16) 0.0783(11) Uani . . 1.000
C C4 0.9518(4) 0.1598(3) 0.26066(17) 0.0883(12) Uani . . 1.000
C C5 0.9524(3) 0.0831(3) 0.19607(15) 0.0705(10) Uani . . 1.000
C C6 0.8129(3) 0.0454(2) 0.16210(12) 0.0453(7) Uani . . 1.000
C C7 0.8263(2) -0.0253(3) 0.08873(12) 0.0451(7) Uani . . 1.000
C C8 0.9334(3) -0.2224(3) 0.02298(14) 0.0691(10) Uani . . 1.000
C C9 0.4512(3) 0.1665(3) 0.03348(12) 0.0551(8) Uani . . 1.000
C C10 0.3184(3) 0.0993(3) -0.00666(13) 0.0524(8) Uani . . 1.000
C C11 0.3366(4) 0.2883(3) 0.14377(16) 0.0815(11) Uani . . 1.000
C C12 0.2408(5) 0.0357(5) -0.12639(17) 0.1163(16) Uani . . 1.000
H H2 0.58187 0.17913 0.28577 0.0698 Uiso . . 1.000
H H3 0.81583 0.24736 0.33747 0.0940 Uiso . . 1.000
H H4 1.04565 0.18742 0.28200 0.1058 Uiso . . 1.000
H H5 1.04666 0.05609 0.17491 0.0846 Uiso . . 1.000
H H8A 0.83789 -0.24343 -0.00223 0.1037 Uiso . . 1.000
H H8B 0.98933 -0.31225 0.03123 0.1037 Uiso . . 1.000
H H8C 0.99584 -0.15722 -0.00600 0.1037 Uiso . . 1.000
H H9A 0.54547 0.11201 0.02250 0.0661 Uiso . . 1.000
H H9B 0.46577 0.26658 0.01653 0.0661 Uiso . . 1.000
H H11A 0.37475 0.38079 0.12602 0.1224 Uiso . . 1.000
H H11B 0.34631 0.28520 0.19591 0.1224 Uiso . . 1.000
H H11C 0.22901 0.27731 0.13049 0.1224 Uiso . . 1.000
H H12A 0.21196 -0.06164 -0.11128 0.1744 Uiso . . 1.000
H H12B 0.28284 0.03215 -0.17488 0.1744 Uiso . . 1.000
H H12C 0.15056 0.09800 -0.12580 0.1744 Uiso . . 1.000

loop_
_atom_type_symbol
_atom_type_description
_atom_type_scat_dispersion_real
_atom_type_scat_dispersion_imag
_atom_type_scat_source
C C 0.0033 0.0016 'International Tables Vol C Tables 4.2.6.8 and 6.1.1.4'
H H 0.0000 0.0000 'International Tables Vol C Tables 4.2.6.8 and 6.1.1.4'
N N 0.0061 0.0033 'International Tables Vol C Tables 4.2.6.8 and 6.1.1.4'
O O 0.0106 0.0060 'International Tables Vol C Tables 4.2.6.8 and 6.1.1.4'
S S 0.1246 0.1234 'International Tables Vol C Tables 4.2.6.8 and 6.1.1.4'

loop_
_geom_angle_atom_site_label_1
_geom_angle_atom_site_label_2
_geom_angle_atom_site_label_3
_geom_angle_site_symmetry_1
_geom_angle_site_symmetry_2
_geom_angle_site_symmetry_3
_geom_angle
_geom_angle_publ_flag
O3 S1 O4 . . . 120.18(10) no
O3 S1 N1 . . . 108.15(10) no
O3 S1 C1 . . . 107.22(10) no
O4 S1 N1 . . . 107.09(10) no
O4 S1 C1 . . . 106.21(10) no
N1 S1 C1 . . . 107.37(9) no
C7 O2 C8 . . . 115.79(18) no
C10 O6 C12 . . . 116.7(3) no
S1 N1 C9 . . . 120.24(16) no
S1 N1 C11 . . . 120.81(16) no
C9 N1 C11 . . . 118.7(2) no
S1 C1 C2 . . . 116.85(19) no
S1 C1 C6 . . . 122.97(16) no
C2 C1 C6 . . . 120.1(2) no
C1 C2 C3 . . . 119.9(2) no
C2 C3 C4 . . . 120.3(3) no
C3 C4 C5 . . . 120.5(3) no
C4 C5 C6 . . . 120.5(3) no
C1 C6 C5 . . . 118.6(2) no
C1 C6 C7 . . . 125.1(2) no
C5 C6 C7 . . . 116.2(2) no
O1 C7 O2 . . . 123.9(2) no
O1 C7 C6 . . . 124.1(2) no
O2 C7 C6 . . . 111.78(18) no
N1 C9 C10 . . . 112.8(2) no
O5 C10 O6 . . . 125.3(2) no
O5 C10 C9 . . . 127.0(2) no
O6 C10 C9 . . . 107.8(2) no
C1 C2 H2 . . . 120.00 no
C3 C2 H2 . . . 120.00 no
C2 C3 H3 . . . 120.00 no
C4 C3 H3 . . . 120.00 no
C3 C4 H4 . . . 120.00 no
C5 C4 H4 . . . 120.00 no
C4 C5 H5 . . . 120.00 no
C6 C5 H5 . . . 120.00 no
O2 C8 H8A . . . 109.00 no
O2 C8 H8B . . . 109.00 no
O2 C8 H8C . . . 109.00 no
H8A C8 H8B . . . 109.00 no
H8A C8 H8C . . . 109.00 no
H8B C8 H8C . . . 110.00 no
N1 C9 H9A . . . 109.00 no
N1 C9 H9B . . . 109.00 no
C10 C9 H9A . . . 109.00 no
C10 C9 H9B . . . 109.00 no
H9A C9 H9B . . . 108.00 no
N1 C11 H11A . . . 109.00 no
N1 C11 H11B . . . 109.00 no
N1 C11 H11C . . . 109.00 no
H11A C11 H11B . . . 109.00 no
H11A C11 H11C . . . 109.00 no
H11B C11 H11C . . . 109.00 no
O6 C12 H12A . . . 109.00 no
O6 C12 H12B . . . 109.00 no
O6 C12 H12C . . . 109.00 no
H12A C12 H12B . . . 109.00 no
H12A C12 H12C . . . 109.00 no
H12B C12 H12C . . . 109.00 no

loop_
_geom_bond_atom_site_label_1
_geom_bond_atom_site_label_2
_geom_bond_site_symmetry_1
_geom_bond_site_symmetry_2
_geom_bond_distance
_geom_bond_publ_flag
S1 O3 . . 1.4246(16) no
S1 O4 . . 1.4168(18) no
S1 N1 . . 1.6119(19) no
S1 C1 . . 1.779(3) no
O1 C7 . . 1.199(3) no
O2 C7 . . 1.323(3) no
O2 C8 . . 1.448(3) no
O5 C10 . . 1.183(3) no
O6 C10 . . 1.332(3) no
O6 C12 . . 1.446(4) no
N1 C9 . . 1.443(3) no
N1 C11 . . 1.470(3) no
C1 C2 . . 1.389(3) no
C1 C6 . . 1.392(3) no
C2 C3 . . 1.377(4) no
C3 C4 . . 1.362(5) no
C4 C5 . . 1.374(4) no
C5 C6 . . 1.393(4) no
C6 C7 . . 1.495(3) no
C9 C10 . . 1.488(4) no
C2 H2 . . 0.9300 no
C3 H3 . . 0.9300 no
C4 H4 . . 0.9300 no
C5 H5 . . 0.9300 no
C8 H8A . . 0.9600 no
C8 H8B . . 0.9600 no
C8 H8C . . 0.9600 no
C9 H9A . . 0.9700 no
C9 H9B . . 0.9700 no
C11 H11A . . 0.9600 no
C11 H11B . . 0.9600 no
C11 H11C . . 0.9600 no
C12 H12A . . 0.9600 no
C12 H12B . . 0.9600 no
C12 H12C . . 0.9600 no

loop_
_geom_contact_atom_site_label_1
_geom_contact_atom_site_label_2
_geom_contact_distance
_geom_contact_site_symmetry_1
_geom_contact_site_symmetry_2
_geom_contact_publ_flag
S1 O1 3.4712(17) . . no
O1 S1 3.4712(17) . . no
O1 O3 3.011(2) . . no
O1 C9 3.125(3) . . no
O1 C9 3.321(3) . 3_555 no
O1 C10 3.403(3) . 3_555 no
O3 O1 3.011(2) . . no
O3 C8 3.108(3) . 3_445 no
O3 C7 2.814(2) . . no
O3 C10 3.261(3) . . no
O4 C12 3.041(4) . 2_555 no
O4 C2 3.387(3) . 4_645 no
O5 N1 2.788(3) . . no
O5 C11 3.325(3) . . no
O5 C9 3.417(3) . 3_455 no
O1 H8C 2.5900 . . no
O1 H9B 2.5600 . 3_555 no
O1 H8A 2.6200 . . no
O1 H9A 2.2000 . . no
O2 H4 2.7600 . 4_745 no
O2 H5 2.7500 . . no
O2 H3 2.9100 . 4_745 no
O3 H2 2.8900 . 4_645 no
O3 H8B 2.8200 . 3_445 no
O3 H9A 2.5200 . . no
O4 H2 2.5000 . . no
O4 H11B 2.4600 . . no
O4 H12B 2.4400 . 2_555 no
O5 H8C 2.6600 . 1_455 no
O5 H12A 2.6200 . . no
O5 H12C 2.7000 . . no
O5 H11C 2.8700 . . no
O5 H9B 2.6300 . 3_455 no
N1 O5 2.788(3) . . no
N1 H12C 2.8700 . 3_555 no
C2 O4 3.387(3) . 4_655 no
C7 O3 2.814(2) . . no
C8 O3 3.108(3) . 3_545 no
C8 C10 3.580(4) . 3_545 no
C9 O1 3.125(3) . . no
C9 O1 3.321(3) . 3_455 no
C9 O5 3.417(3) . 3_555 no
C10 O3 3.261(3) . . no
C10 C8 3.580(4) . 3_445 no
C10 O1 3.403(3) . 3_455 no
C11 O5 3.325(3) . . no
C12 O4 3.041(4) . 2_554 no
C7 H9A 2.9700 . . no
C10 H11C 3.0900 . . no
C10 H8B 3.0300 . 3_445 no
C11 H12C 2.9100 . 3_555 no
H2 O4 2.5000 . . no
H2 O3 2.8900 . 4_655 no
H3 O2 2.9100 . 4_755 no
H4 O2 2.7600 . 4_755 no
H5 O2 2.7500 . . no
H8A O1 2.6200 . . no
H8B O3 2.8200 . 3_545 no
H8B C10 3.0300 . 3_545 no
H8C O1 2.5900 . . no
H8C O5 2.6600 . 1_655 no
H9A O1 2.2000 . . no
H9A O3 2.5200 . . no
H9A C7 2.9700 . . no
H9B H11A 2.3900 . . no
H9B O1 2.5600 . 3_455 no
H9B O5 2.6300 . 3_555 no
H11A H9B 2.3900 . . no
H11A H12C 2.3800 . 3_555 no
H11B O4 2.4600 . . no
H11C O5 2.8700 . . no
H11C C10 3.0900 . . no
H12A O5 2.6200 . . no
H12B O4 2.4400 . 2_554 no
H12C O5 2.7000 . . no
H12C N1 2.8700 . 3_455 no
H12C C11 2.9100 . 3_455 no
H12C H11A 2.3800 . 3_455 no

loop_
_geom_hbond_atom_site_label_D
_geom_hbond_atom_site_label_H
_geom_hbond_atom_site_label_A
_geom_hbond_site_symmetry_A
_geom_hbond_distance_DH
_geom_hbond_distance_HA
_geom_hbond_distance_DA
_geom_hbond_angle_DHA
_geom_hbond_publ_flag
C9 H9A O1 . 0.97 2.20 3.125(3) 159 yes
C9 H9B O1 3_455 0.97 2.56 3.321(3) 135 yes
C12 H12B O4 2_554 0.96 2.44 3.041(4) 120 yes

loop_
_geom_torsion_atom_site_label_1
_geom_torsion_atom_site_label_2
_geom_torsion_atom_site_label_3
_geom_torsion_atom_site_label_4
_geom_torsion_site_symmetry_1
_geom_torsion_site_symmetry_2
_geom_torsion_site_symmetry_3
_geom_torsion_site_symmetry_4
_geom_torsion
_geom_torsion_publ_flag
O3 S1 N1 C9 . . . . -19.1(2) no
O3 S1 N1 C11 . . . . 155.37(19) no
O4 S1 N1 C9 . . . . -149.96(17) no
O4 S1 N1 C11 . . . . 24.5(2) no
C1 S1 N1 C9 . . . . 96.32(18) no
C1 S1 N1 C11 . . . . -89.2(2) no
O3 S1 C1 C2 . . . . -154.78(17) no
O3 S1 C1 C6 . . . . 22.94(19) no
O4 S1 C1 C2 . . . . -25.1(2) no
O4 S1 C1 C6 . . . . 152.60(17) no
N1 S1 C1 C2 . . . . 89.20(19) no
N1 S1 C1 C6 . . . . -93.09(18) no
C8 O2 C7 O1 . . . . 2.1(3) no
C8 O2 C7 C6 . . . . -173.08(19) no
C12 O6 C10 O5 . . . . 1.3(4) no
C12 O6 C10 C9 . . . . -178.1(3) no
S1 N1 C9 C10 . . . . 91.0(2) no
C11 N1 C9 C10 . . . . -83.6(3) no
S1 C1 C2 C3 . . . . 179.0(2) no
C6 C1 C2 C3 . . . . 1.2(3) no
S1 C1 C6 C5 . . . . -176.98(17) no
S1 C1 C6 C7 . . . . 6.6(3) no
C2 C1 C6 C5 . . . . 0.7(3) no
C2 C1 C6 C7 . . . . -175.8(2) no
C1 C2 C3 C4 . . . . -1.4(4) no
C2 C3 C4 C5 . . . . -0.3(4) no
C3 C4 C5 C6 . . . . 2.2(4) no
C4 C5 C6 C1 . . . . -2.4(4) no
C4 C5 C6 C7 . . . . 174.4(2) no
C1 C6 C7 O1 . . . . 64.8(3) no
C1 C6 C7 O2 . . . . -120.0(2) no
C5 C6 C7 O1 . . . . -111.8(2) no
C5 C6 C7 O2 . . . . 63.4(3) no
N1 C9 C10 O5 . . . . 5.0(4) no
N1 C9 C10 O6 . . . . -175.5(2) no

loop_
_cod_related_entry_id
_cod_related_entry_database
_cod_related_entry_code
1 ChemSpider 3827614
